data_2212582
loop_
_publ_author_name
'Wang, Zi-Liang'
'Wei, Lin-Heng'

_publ_section_title
;
 Benzimidazolium 2-carboxy-4-hydroxybenzenesulfonate trihydrate
;
_journal_coeditor_code HB2301
_journal_issue 3
_journal_name_full 'Acta Crystallographica Section E'
_journal_page_first o1448
_journal_page_last o1449
_journal_paper_doi 10.1107/S1600536807008173
_journal_volume 63
_journal_year 2007
_chemical_formula_iupac 'C7 H7 N2 +, C7 H5 O6 S -, 3H2 O'
_chemical_formula_moiety 'C7 H7 N2 +, C7 H5 O6 S -, 3(H2 O)'
_chemical_formula_sum 'C14 H18 N2 O9 S'
_chemical_formula_weight 390.36
_chemical_name_systematic
;
benzimidazolium 2-carboxy-4-hydroxybenzenesulfonate
trihydrate
;
_space_group_IT_number 14
_symmetry_cell_setting monoclinic
_symmetry_space_group_name_Hall '-P 2ybc'
_symmetry_space_group_name_H-M 'P 1 21/c 1'
_atom_sites_solution_hydrogens geom
_atom_sites_solution_primary direct
_atom_sites_solution_secondary difmap
_audit_creation_method SHELXL-97
_cell_angle_alpha 90.00
_cell_angle_beta 104.4810(10)
_cell_angle_gamma 90.00
_cell_formula_units_Z 4
_cell_length_a 13.8416(12)
_cell_length_b 7.4582(6)
_cell_length_c 16.9000(14)
_cell_measurement_reflns_used 4489
_cell_measurement_temperature 298(2)
_cell_measurement_theta_max 0.00
_cell_measurement_theta_min 0.00
_cell_volume 1689.2(2)
_computing_cell_refinement SMART
_computing_data_collection 'SMART (Bruker, 2001)'
_computing_data_reduction 'SAINT-Plus (Bruker, 2001)'
_computing_molecular_graphics 'PLATON (Spek, 2003)'
_computing_publication_material PLATON
_computing_structure_refinement 'SHELXL97 (Sheldrick, 1997)'
_computing_structure_solution 'SHELXS97 (Sheldrick, 1997)'
_diffrn_ambient_temperature 298(2)
_diffrn_measured_fraction_theta_full 0.993
_diffrn_measured_fraction_theta_max 0.993
_diffrn_measurement_device_type 'Bruker SMART APEX CCD area-detector'
_diffrn_measurement_method \w
_diffrn_radiation_monochromator graphite
_diffrn_radiation_source 'fine-focus sealed tube'
_diffrn_radiation_type MoK\a
_diffrn_radiation_wavelength 0.71073
_diffrn_reflns_av_R_equivalents 0.0651
_diffrn_reflns_av_sigmaI/netI 0.0403
_diffrn_reflns_limit_h_max 17
_diffrn_reflns_limit_h_min -17
_diffrn_reflns_limit_k_max 9
_diffrn_reflns_limit_k_min -9
_diffrn_reflns_limit_l_max 20
_diffrn_reflns_limit_l_min -20
_diffrn_reflns_number 13335
_diffrn_reflns_theta_full 26.00
_diffrn_reflns_theta_max 26.00
_diffrn_reflns_theta_min 2.49
_diffrn_standards_decay_% 0
_diffrn_standards_interval_count 0
_diffrn_standards_interval_time 0
_diffrn_standards_number 0
_exptl_absorpt_coefficient_mu 0.245
_exptl_absorpt_correction_T_max 0.9712
_exptl_absorpt_correction_T_min 0.9457
_exptl_absorpt_correction_type multi-scan
_exptl_absorpt_process_details '(SADABS; Sheldrick, 2001)'
_exptl_crystal_colour colorless
_exptl_crystal_density_diffrn 1.535
_exptl_crystal_density_method 'not measured'
_exptl_crystal_description block
_exptl_crystal_F_000 816
_exptl_crystal_size_max 0.23
_exptl_crystal_size_mid 0.16
_exptl_crystal_size_min 0.12
_refine_diff_density_max 0.346
_refine_diff_density_min -0.327
_refine_ls_extinction_method none
_refine_ls_goodness_of_fit_ref 1.005
_refine_ls_hydrogen_treatment mixed
_refine_ls_matrix_type full
_refine_ls_number_parameters 275
_refine_ls_number_reflns 3296
_refine_ls_number_restraints 12
_refine_ls_restrained_S_all 1.005
_refine_ls_R_factor_all 0.0509
_refine_ls_R_factor_gt 0.0421
_refine_ls_shift/su_max 0.001
_refine_ls_shift/su_mean 0.000
_refine_ls_structure_factor_coef Fsqd
_refine_ls_weighting_details 'calc w=1/[\s^2^(Fo^2^)+(0.0653P)^2^] where P=(Fo^2^+2Fc^2^)/3'
_refine_ls_weighting_scheme calc
_refine_ls_wR_factor_gt 0.1030
_refine_ls_wR_factor_ref 0.1074
_reflns_number_gt 2727
_reflns_number_total 3296
_reflns_threshold_expression I>2\s(I)
_cod_data_source_file hb2301.cif
_cod_data_source_block I
_cod_depositor_comments
;
The following automatic conversions were performed:
'_symmetry_cell_setting' value 'Monoclinic' changed to 'monoclinic'
according to '/home/saulius/struct/CIF-dictionaries/cif_core.dic'
dictionary named 'cif_core.dic' version 2.4.1 from 2010-06-29.

Automatic conversion script
Id: cif_fix_enum 1527 2010-12-29 10:47:43Z saulius 

The following automatic conversions were performed:

'_symmetry_cell_setting' value 'Monoclinic' changed to 'monoclinic'
according to /home/saulius/struct/CIF-dictionaries/cif_core.dic
dictionary named 'cif_core.dic' version 2.4.1 from 2010-06-29.

Automatic conversion script
Id: cif_fix_values 1715 2011-07-08 13:25:40Z adriana 
;
_cod_original_sg_symbol_H-M 'P 21/c'
_cod_database_code 2212582
_cod_database_fobs_code 2212582

loop_
_symmetry_equiv_pos_as_xyz
'x, y, z'
'-x, y+1/2, -z+1/2'
'-x, -y, -z'
'x, -y-1/2, z-1/2'

loop_
_atom_site_type_symbol
_atom_site_label
_atom_site_fract_x
_atom_site_fract_y
_atom_site_fract_z
_atom_site_U_iso_or_equiv
_atom_site_adp_type
_atom_site_calc_flag
_atom_site_refinement_flags
_atom_site_occupancy
S S1 0.67492(3) 0.71136(6) 0.22883(2) 0.02882(15) Uani d . 1
N N1 0.90573(12) 0.3668(2) 0.55418(10) 0.0415(4) Uani d D 1
H H1A 0.9020(14) 0.411(3) 0.6004(8) 0.051(6) Uiso d D 1
N N2 0.86461(12) 0.2822(2) 0.42761(10) 0.0406(4) Uani d D 1
H H2A 0.8308(15) 0.264(3) 0.3790(8) 0.054(7) Uiso d D 1
O O1 0.61554(10) 0.87910(19) -0.08164(7) 0.0410(3) Uani d D 1
H H1' 0.6172(17) 0.888(3) -0.1300(7) 0.067(7) Uiso d D 1
O O2 0.45883(10) 0.81364(19) -0.14648(7) 0.0470(4) Uani d . 1
O O3 0.33700(10) 0.6996(2) -0.06283(9) 0.0503(4) Uani d . 1
H H3 0.352(2) 0.731(3) -0.1073(18) 0.079(9) Uiso d . 1
O O4 0.76666(9) 0.70079(19) 0.20260(8) 0.0456(4) Uani d . 1
O O5 0.66498(10) 0.87575(17) 0.27086(7) 0.0441(3) Uani d . 1
O O6 0.66119(9) 0.55558(16) 0.27752(6) 0.0352(3) Uani d . 1
O O7 0.09486(12) 0.5998(3) 0.77426(12) 0.0641(4) Uani d D 1
H H7A 0.1401(14) 0.523(2) 0.7795(16) 0.088(10) Uiso d D 1
H H7B 0.1186(18) 0.6994(17) 0.7668(19) 0.094(11) Uiso d D 1
O O8 0.90228(12) 0.5036(2) 0.70370(9) 0.0501(4) Uani d D 1
H H8A 0.9597(8) 0.551(3) 0.7227(13) 0.083(9) Uiso d D 1
H H8B 0.8624(11) 0.585(2) 0.7093(14) 0.068(8) Uiso d D 1
O O9 0.74307(10) 0.21700(19) 0.27721(9) 0.0434(3) Uani d D 1
H H9A 0.7133(14) 0.1190(15) 0.2691(14) 0.076(8) Uiso d D 1
H H9B 0.6979(13) 0.2970(19) 0.2700(16) 0.075(9) Uiso d D 1
C C1 0.83305(15) 0.3577(3) 0.48670(12) 0.0441(5) Uani d . 1
H H1 0.7684 0.3990 0.4817 0.053 Uiso calc R 1
C C2 0.99085(14) 0.2927(2) 0.53838(11) 0.0340(4) Uani d . 1
C C3 1.08643(15) 0.2672(3) 0.58706(12) 0.0418(5) Uani d . 1
H H3A 1.1040 0.3024 0.6416 0.050 Uiso calc R 1
C C4 1.15403(15) 0.1874(3) 0.55111(13) 0.0442(5) Uani d . 1
H H4 1.2189 0.1681 0.5819 0.053 Uiso calc R 1
C C5 1.12745(15) 0.1345(3) 0.46895(12) 0.0443(5) Uani d . 1
H H5 1.1755 0.0820 0.4465 0.053 Uiso calc R 1
C C6 1.03264(15) 0.1579(2) 0.42061(11) 0.0398(4) Uani d . 1
H H6 1.0150 0.1213 0.3663 0.048 Uiso calc R 1
C C7 0.96471(14) 0.2388(2) 0.45681(11) 0.0333(4) Uani d . 1
C C8 0.51114(13) 0.7632(2) -0.00370(10) 0.0285(4) Uani d . 1
C C9 0.41716(13) 0.7014(2) 0.00188(11) 0.0339(4) Uani d . 1
C C10 0.40501(13) 0.6399(3) 0.07630(11) 0.0381(4) Uani d . 1
H H10 0.3431 0.5969 0.0797 0.046 Uiso calc R 1
C C11 0.48277(13) 0.6416(2) 0.14483(10) 0.0344(4) Uani d . 1
H H11 0.4734 0.6013 0.1945 0.041 Uiso calc R 1
C C12 0.57609(12) 0.7040(2) 0.13971(10) 0.0278(4) Uani d . 1
C C13 0.59021(13) 0.7631(2) 0.06609(10) 0.0284(4) Uani d . 1
H H13 0.6528 0.8030 0.0630 0.034 Uiso calc R 1
C C14 0.52503(14) 0.8206(2) -0.08382(10) 0.0322(4) Uani d . 1

loop_
_atom_site_aniso_label
_atom_site_aniso_U_11
_atom_site_aniso_U_22
_atom_site_aniso_U_33
_atom_site_aniso_U_12
_atom_site_aniso_U_13
_atom_site_aniso_U_23
S1 0.0300(3) 0.0334(3) 0.0227(2) 0.00011(17) 0.00588(17) 0.00185(16)
N1 0.0416(10) 0.0461(10) 0.0396(9) -0.0049(7) 0.0153(8) -0.0028(8)
N2 0.0368(9) 0.0417(10) 0.0387(9) -0.0051(7) 0.0009(8) -0.0006(7)
O1 0.0417(8) 0.0600(9) 0.0231(6) -0.0044(6) 0.0114(6) 0.0022(6)
O2 0.0439(8) 0.0658(10) 0.0271(7) 0.0044(7) 0.0012(6) 0.0038(6)
O3 0.0308(8) 0.0787(11) 0.0368(8) -0.0013(7) -0.0002(6) -0.0013(7)
O4 0.0296(7) 0.0710(10) 0.0359(7) -0.0010(6) 0.0080(6) 0.0066(6)
O5 0.0562(9) 0.0333(7) 0.0378(7) 0.0000(6) 0.0025(6) -0.0049(6)
O6 0.0461(7) 0.0331(7) 0.0276(6) 0.0042(5) 0.0115(5) 0.0042(5)
O7 0.0465(9) 0.0598(11) 0.0884(12) -0.0067(9) 0.0212(9) 0.0105(10)
O8 0.0472(9) 0.0534(9) 0.0533(8) 0.0019(8) 0.0190(8) -0.0055(7)
O9 0.0382(8) 0.0364(8) 0.0516(9) 0.0005(7) 0.0038(7) -0.0030(6)
C1 0.0355(11) 0.0437(11) 0.0543(12) -0.0026(9) 0.0135(9) 0.0005(9)
C2 0.0368(10) 0.0333(10) 0.0321(9) -0.0052(8) 0.0088(8) 0.0003(7)
C3 0.0450(12) 0.0435(11) 0.0325(9) -0.0080(9) 0.0016(9) 0.0000(8)
C4 0.0339(10) 0.0453(12) 0.0495(12) -0.0012(8) 0.0030(9) 0.0043(9)
C5 0.0436(11) 0.0395(11) 0.0528(12) 0.0013(9) 0.0176(10) 0.0005(9)
C6 0.0503(12) 0.0364(10) 0.0332(9) -0.0034(9) 0.0116(9) -0.0024(8)
C7 0.0364(10) 0.0289(9) 0.0323(9) -0.0062(7) 0.0041(8) 0.0021(7)
C8 0.0298(9) 0.0304(9) 0.0252(8) 0.0044(7) 0.0066(7) -0.0014(7)
C9 0.0291(9) 0.0384(10) 0.0325(9) 0.0044(7) 0.0044(7) -0.0031(7)
C10 0.0278(9) 0.0471(11) 0.0415(10) -0.0031(8) 0.0125(8) -0.0008(9)
C11 0.0336(10) 0.0405(10) 0.0315(9) -0.0009(8) 0.0126(8) 0.0033(8)
C12 0.0290(9) 0.0294(9) 0.0253(8) 0.0014(7) 0.0074(7) -0.0003(7)
C13 0.0285(9) 0.0308(9) 0.0268(8) 0.0006(7) 0.0084(7) -0.0018(7)
C14 0.0363(10) 0.0342(10) 0.0257(9) 0.0070(8) 0.0072(8) -0.0012(7)

loop_
_atom_type_symbol
_atom_type_description
_atom_type_scat_dispersion_real
_atom_type_scat_dispersion_imag
_atom_type_scat_source
C C 0.0033 0.0016 'International Tables Vol C Tables 4.2.6.8 and 6.1.1.4'
H H 0.0000 0.0000 'International Tables Vol C Tables 4.2.6.8 and 6.1.1.4'
N N 0.0061 0.0033 'International Tables Vol C Tables 4.2.6.8 and 6.1.1.4'
O O 0.0106 0.0060 'International Tables Vol C Tables 4.2.6.8 and 6.1.1.4'
S S 0.1246 0.1234 'International Tables Vol C Tables 4.2.6.8 and 6.1.1.4'

loop_
_geom_angle_atom_site_label_1
_geom_angle_atom_site_label_2
_geom_angle_atom_site_label_3
_geom_angle
O5 S1 O4 113.36(8)
O5 S1 O6 110.89(7)
O4 S1 O6 112.09(7)
O5 S1 C12 107.35(7)
O4 S1 C12 106.81(8)
O6 S1 C12 105.86(7)
C1 N1 C2 108.28(16)
C1 N1 H1A 126.8(13)
C2 N1 H1A 125.0(13)
C1 N2 C7 108.79(16)
C1 N2 H2A 126.7(16)
C7 N2 H2A 124.5(16)
C14 O1 H1' 105.1(16)
C9 O3 H3 112.1(19)
H7A O7 H7B 108.2(15)
H8A O8 H8B 103.6(14)
H9A O9 H9B 106.0(14)
N2 C1 N1 110.64(17)
N2 C1 H1 124.7
N1 C1 H1 124.7
C3 C2 N1 132.21(17)
C3 C2 C7 121.38(18)
N1 C2 C7 106.41(16)
C4 C3 C2 116.90(18)
C4 C3 H3A 121.5
C2 C3 H3A 121.5
C3 C4 C5 121.44(19)
C3 C4 H4 119.3
C5 C4 H4 119.3
C6 C5 C4 121.94(19)
C6 C5 H5 119.0
C4 C5 H5 119.0
C5 C6 C7 116.56(17)
C5 C6 H6 121.7
C7 C6 H6 121.7
C6 C7 N2 132.35(17)
C6 C7 C2 121.78(18)
N2 C7 C2 105.87(17)
C13 C8 C9 119.14(15)
C13 C8 C14 121.40(16)
C9 C8 C14 119.42(16)
O3 C9 C10 118.03(16)
O3 C9 C8 122.43(16)
C10 C9 C8 119.55(16)
C11 C10 C9 121.04(16)
C11 C10 H10 119.5
C9 C10 H10 119.5
C10 C11 C12 119.62(16)
C10 C11 H11 120.2
C12 C11 H11 120.2
C13 C12 C11 120.29(16)
C13 C12 S1 120.38(13)
C11 C12 S1 119.31(12)
C12 C13 C8 120.34(16)
C12 C13 H13 119.8
C8 C13 H13 119.8
O2 C14 O1 122.84(15)
O2 C14 C8 122.91(17)
O1 C14 C8 114.25(15)

loop_
_geom_bond_atom_site_label_1
_geom_bond_atom_site_label_2
_geom_bond_distance
S1 O5 1.4407(13)
S1 O4 1.4480(13)
S1 O6 1.4633(12)
S1 C12 1.7642(17)
N1 C1 1.320(2)
N1 C2 1.386(2)
N1 H1A 0.860(9)
N2 C1 1.313(3)
N2 C7 1.388(2)
N2 H2A 0.848(10)
O1 C14 1.318(2)
O1 H1' 0.825(9)
O2 C14 1.216(2)
O3 C9 1.349(2)
O3 H3 0.86(3)
O7 H7A 0.835(9)
O7 H7B 0.835(10)
O8 H8A 0.856(10)
O8 H8B 0.842(9)
O9 H9A 0.834(9)
O9 H9B 0.850(9)
C1 H1 0.9300
C2 C3 1.385(3)
C2 C7 1.394(3)
C3 C4 1.372(3)
C3 H3A 0.9300
C4 C5 1.401(3)
C4 H4 0.9300
C5 C6 1.373(3)
C5 H5 0.9300
C6 C7 1.382(3)
C6 H6 0.9300
C8 C13 1.394(2)
C8 C9 1.405(2)
C8 C14 1.478(2)
C9 C10 1.388(2)
C10 C11 1.370(2)
C10 H10 0.9300
C11 C12 1.396(2)
C11 H11 0.9300
C12 C13 1.379(2)
C13 H13 0.9300

loop_
_geom_hbond_atom_site_label_D
_geom_hbond_atom_site_label_H
_geom_hbond_atom_site_label_A
_geom_hbond_site_symmetry_A
_geom_hbond_distance_DH
_geom_hbond_distance_HA
_geom_hbond_distance_DA
_geom_hbond_angle_DHA
O9 H9A O5 1_545 0.834(9) 1.936(10) 2.7567(19) 168(2)
O8 H8A O7 1_655 0.856(10) 1.891(10) 2.730(2) 166(2)
O8 H8B O4 4_576 0.842(9) 2.060(11) 2.893(2) 170(2)
O9 H9B O6 . 0.850(9) 2.007(12) 2.7684(18) 149(2)
O7 H7A O4 3_666 0.835(9) 2.087(10) 2.912(2) 169(2)
O7 H7B O9 3_666 0.835(10) 2.31(2) 2.938(2) 133(2)
O7 H7B O8 2_656 0.835(10) 2.356(18) 3.033(3) 139(2)
O1 H1' O6 4_575 0.825(9) 1.862(12) 2.6559(16) 161(2)
N1 H1A O8 . 0.860(9) 1.877(10) 2.736(2) 176.5(19)
N2 H2A O9 . 0.848(10) 1.874(10) 2.718(2) 173(2)
O3 H3 O2 . 0.86(3) 1.87(3) 2.600(2) 142(3)

loop_
_cod_related_entry_id
_cod_related_entry_database
_cod_related_entry_code
1 ChemSpider 21125211
